data_4117103
loop_
_publ_author_name
'Takaharu Ookubo'
'Hideki Sugimoto'
'Toshihiko Nagayama'
'Hideki Masuda'
'Takahisa Sato'
'Koji Tanaka'
'Yonezo Maeda'
'Hisashi \=Okawa'
'Yoshihito Hayashi'
'Akira Uehara'
'Masatatsu Suzuki'

_publ_section_title
;
 cis-\m-1,2-Peroxo Diiron Complex: Structure and Reversible Oxygenation
;
_journal_name_full 'Journal of the American Chemical Society'
_journal_page_first 701
_journal_page_last 702
_journal_paper_doi 10.1021/ja953705n
_journal_volume 118
_journal_year 1996
_chemical_formula_moiety
;
C84 H74 N10 O5 Fe2 2+, (B F4 -1)2, C4 H10 O, (C2 H3 N)2, H2 O
;
_chemical_formula_structural
;
(Fe2 (C67 H69 N10 O) (C7 H5 O2) O2) (B F4)2 (C4 H10 O) (C2 H3 N)2 (H2 O)
;
_chemical_formula_sum 'C92 H92 B2 F8 Fe2 N12 O7'
_chemical_formula_weight 1763.12
_space_group_IT_number 2
_symmetry_cell_setting triclinic
_symmetry_Int_Tables_number 2
_symmetry_space_group_name_Hall '-P 1'
_symmetry_space_group_name_H-M 'P -1'
_audit_creation_date 'Mon Nov 27 15:41:12 1995'
_audit_creation_method 'from TEXRAY.INF file'
_cell_angle_alpha 108.69(5)
_cell_angle_beta 91.70(5)
_cell_angle_gamma 92.18(3)
_cell_formula_units_Z 2
_cell_length_a 14.332(5)
_cell_length_b 14.655(7)
_cell_length_c 22.263(9)
_cell_measurement_reflns_used '25 (measured on an Enraf Nonius CAD4)'
_cell_measurement_temperature 103
_cell_measurement_theta_max 12.5
_cell_measurement_theta_min 10.0
_cell_volume 4422(3)
_computing_cell_refinement 'R-AXIS IV Data Processing Software'
_computing_data_collection 'R-AXIS IV Data Processing Software'
_computing_data_reduction teXsan
_computing_publication_material teXsan
_computing_structure_refinement teXsan
_computing_structure_solution SAPI91
_diffrn_ambient_temperature 103
_diffrn_measurement_device 'Rigaku RAXIS IV'
_diffrn_measurement_method oscillation
_diffrn_orient_matrix_UB_11 0.00000
_diffrn_orient_matrix_UB_12 0.00000
_diffrn_orient_matrix_UB_13 0.00000
_diffrn_orient_matrix_UB_21 0.00000
_diffrn_orient_matrix_UB_22 0.00000
_diffrn_orient_matrix_UB_23 0.00000
_diffrn_orient_matrix_UB_31 0.00000
_diffrn_orient_matrix_UB_32 0.00000
_diffrn_orient_matrix_UB_33 0.00000
_diffrn_radiation_detector 'Imaging Plate'
_diffrn_radiation_monochromator graphite
_diffrn_radiation_source 'Rigaku rotating anode'
_diffrn_radiation_type 'Mo K\a'
_diffrn_radiation_wavelength 0.7107
_diffrn_reflns_av_R_equivalents 0.07
_diffrn_reflns_av_sigmaI/netI 0.109
_diffrn_reflns_limit_h_max 18
_diffrn_reflns_limit_h_min 0
_diffrn_reflns_limit_k_max 18
_diffrn_reflns_limit_k_min -18
_diffrn_reflns_limit_l_max 27
_diffrn_reflns_limit_l_min -28
_diffrn_reflns_number 15324
_diffrn_reflns_reduction_process 'Lp corrections applied'
_diffrn_reflns_theta_max 27.7
_diffrn_reflns_theta_min 2.0
_diffrn_standards_decay_% 0.00
_diffrn_standards_interval_count 0
_diffrn_standards_number 0
_exptl_absorpt_coefficient_mu 0.421
_exptl_absorpt_correction_type none
_exptl_crystal_colour 'dark green'
_exptl_crystal_density_diffrn 1.324
_exptl_crystal_description prismatic
_exptl_crystal_F_000 1836.00
_exptl_crystal_size_max 0.30
_exptl_crystal_size_mid 0.20
_exptl_crystal_size_min 0.10
_refine_diff_density_max 1.20
_refine_diff_density_min -0.80
_refine_ls_extinction_coef 0.0028(7)
_refine_ls_extinction_method 'Zachariasen(1967) type 2 gaussian isotropic'
_refine_ls_goodness_of_fit_obs 2.20
_refine_ls_hydrogen_treatment noref
_refine_ls_matrix_type full
_refine_ls_number_constraints 0
_refine_ls_number_parameters 1118
_refine_ls_number_reflns 9651
_refine_ls_number_restraints 0
_refine_ls_R_factor_obs 0.076
_refine_ls_shift/esd_max 0.05
_refine_ls_shift/esd_mean 0.02
_refine_ls_structure_factor_coef F
_refine_ls_weighting_details 'w = 1/[\s^2^(Fo) + 0.00090|Fo|^2^]'
_refine_ls_weighting_scheme calc
_refine_ls_wR_factor_obs 0.109
_reflns_number_observed 9651
_reflns_number_total 15324
_reflns_observed_criterion >4.0sigma(I)
_cod_data_source_file ja953705n.cif
_cod_data_source_block A_TEXRAY.INF_file_is_not_p
_cod_depositor_comments
;
The following automatic conversions were performed:

'_refine_ls_weighting_scheme' value 'w = 1/[\s^2^(Fo) +
0.00090|Fo|^2^]' was changed to 'calc'. New tag
'_refine_ls_weighting_details' was created. The value of the new tag
was set to 'w = 1/[\s^2^(Fo) + 0.00090|Fo|^2^]'.

Automatic conversion script
Id: cif_fix_values 3143 2015-03-26 13:38:13Z robertas 
;
_cod_original_cell_volume 4422(5)
_cod_original_formula_sum 'C92 H92 N12 O7 B2 F8 Fe2'
_cod_database_code 4117103

loop_
_symmetry_equiv_pos_as_xyz
'   +x,   +y,   +z'
'   -x,   -y,   -z'

loop_
_atom_site_aniso_label
_atom_site_aniso_U_11
_atom_site_aniso_U_22
_atom_site_aniso_U_33
_atom_site_aniso_U_12
_atom_site_aniso_U_13
_atom_site_aniso_U_23
Fe(1) 0.0282(4) 0.0376(5) 0.0291(4) 0.0045(4) 0.0049(3) 0.0062(4)
Fe(2) 0.0268(4) 0.0331(5) 0.0292(4) 0.0046(4) 0.0038(3) 0.0051(4)
O(1) 0.040(2) 0.036(3) 0.041(2) 0.007(2) -0.001(2) 0.006(2)
O(2) 0.034(2) 0.039(3) 0.044(2) 0.003(2) 0.004(2) 0.006(2)
O(3) 0.027(2) 0.039(3) 0.033(2) 0.003(2) 0.003(2) 0.004(2)
O(4) 0.041(2) 0.038(3) 0.036(2) 0.008(2) 0.007(2) 0.005(2)
O(5) 0.042(2) 0.036(3) 0.032(2) 0.007(2) 0.010(2) 0.007(2)
N(1) 0.026(2) 0.034(3) 0.035(2) 0.004(2) 0.007(2) 0.004(2)
N(2) 0.031(3) 0.045(3) 0.033(2) 0.005(2) 0.010(2) 0.013(2)
N(3) 0.033(3) 0.032(3) 0.030(2) 0.005(2) 0.008(2) 0.005(2)
N(4) 0.024(2) 0.035(3) 0.029(2) 0.004(2) 0.006(2) 0.006(2)
N(5) 0.030(2) 0.033(3) 0.035(2) 0.003(2) 0.006(2) 0.008(2)
N(6) 0.025(2) 0.034(3) 0.033(2) 0.002(2) 0.005(2) 0.007(2)
N(7) 0.028(2) 0.050(3) 0.035(2) 0.008(2) 0.008(2) 0.011(2)
N(8) 0.038(3) 0.035(3) 0.026(2) 0.001(2) 0.001(2) 0.003(2)
N(9) 0.031(3) 0.038(3) 0.031(2) 0.009(2) 0.006(2) 0.005(2)
N(10) 0.027(2) 0.041(3) 0.032(2) 0.003(2) 0.006(2) 0.007(2)
C(1) 0.030(3) 0.033(3) 0.033(3) -0.003(3) -0.002(2) 0.003(3)
C(2) 0.034(3) 0.032(3) 0.035(3) 0.004(3) 0.006(2) 0.008(3)
C(3) 0.040(3) 0.033(3) 0.029(3) 0.005(3) 0.000(2) 0.006(3)
C(4) 0.039(3) 0.037(4) 0.035(3) -0.001(3) -0.001(2) 0.005(3)
C(5) 0.030(3) 0.034(4) 0.040(3) -0.003(3) 0.001(2) 0.005(3)
C(6) 0.031(3) 0.035(3) 0.032(3) 0.002(3) 0.004(2) 0.009(3)
C(7) 0.035(3) 0.041(4) 0.035(3) 0.005(3) 0.006(2) 0.013(3)
C(8) 0.047(4) 0.055(5) 0.037(3) 0.004(3) -0.007(3) 0.010(3)
C(9) 0.030(3) 0.035(4) 0.034(3) 0.000(3) 0.002(2) 0.007(3)
C(10) 0.031(3) 0.052(4) 0.033(3) 0.006(3) 0.008(2) 0.011(3)
C(11) 0.034(3) 0.048(4) 0.035(3) 0.007(3) 0.005(2) 0.016(3)
C(12) 0.027(3) 0.045(4) 0.032(3) 0.009(3) 0.007(2) 0.009(3)
C(13) 0.037(3) 0.046(4) 0.035(3) 0.005(3) 0.005(2) 0.009(3)
C(14) 0.042(4) 0.063(5) 0.041(3) 0.014(3) 0.017(3) 0.016(3)
C(15) 0.034(3) 0.035(4) 0.039(3) 0.007(3) 0.009(2) 0.008(3)
C(16) 0.035(3) 0.038(4) 0.041(3) 0.008(3) 0.008(2) 0.010(3)
C(17) 0.039(3) 0.047(4) 0.052(4) 0.007(3) 0.012(3) 0.018(3)
C(18) 0.054(4) 0.045(4) 0.045(4) 0.013(3) 0.014(3) 0.015(3)
C(19) 0.046(4) 0.050(4) 0.036(3) 0.012(3) 0.003(3) 0.012(3)
C(20) 0.036(3) 0.045(4) 0.037(3) 0.010(3) 0.006(2) 0.010(3)
C(21) 0.031(3) 0.042(4) 0.037(3) 0.005(3) 0.007(2) 0.011(3)
C(22) 0.037(3) 0.041(4) 0.054(4) 0.009(3) 0.008(3) 0.017(3)
C(23) 0.033(3) 0.053(5) 0.060(4) 0.009(3) 0.012(3) 0.022(4)
C(24) 0.042(4) 0.045(4) 0.048(4) 0.011(3) 0.012(3) 0.014(3)
C(25) 0.050(4) 0.038(4) 0.054(4) 0.005(3) 0.008(3) 0.011(3)
C(26) 0.035(3) 0.046(4) 0.046(3) 0.004(3) 0.004(3) 0.013(3)
C(27) 0.038(3) 0.032(3) 0.035(3) 0.007(3) 0.009(2) 0.005(3)
C(28) 0.038(3) 0.033(4) 0.039(3) 0.002(3) 0.002(3) 0.006(3)
C(29) 0.030(3) 0.037(4) 0.036(3) 0.000(3) 0.008(2) 0.004(3)
C(30) 0.038(3) 0.036(4) 0.035(3) 0.003(3) 0.005(2) 0.010(3)
C(31) 0.048(4) 0.047(4) 0.032(3) -0.003(3) 0.005(3) -0.002(3)
C(32) 0.032(3) 0.038(4) 0.034(3) -0.004(3) 0.001(2) 0.010(3)
C(33) 0.035(3) 0.052(4) 0.039(3) 0.000(3) 0.008(3) 0.009(3)
C(34) 0.038(4) 0.093(6) 0.034(3) 0.000(4) 0.008(3) 0.015(4)
C(35) 0.035(4) 0.081(6) 0.035(3) 0.001(4) 0.012(3) 0.003(4)
C(36) 0.033(3) 0.053(5) 0.049(4) -0.002(3) 0.008(3) 0.005(3)
C(37) 0.033(3) 0.044(4) 0.038(3) -0.004(3) 0.003(2) 0.007(3)
C(38) 0.046(4) 0.056(5) 0.036(3) -0.009(3) 0.010(3) -0.003(3)
C(39) 0.084(6) 0.050(5) 0.066(5) -0.024(4) 0.038(4) -0.011(4)
C(40) 0.14(1) 0.089(9) 0.111(10) -0.076(9) 0.083(9) -0.047(7)
C(41) 0.10(1) 0.21(2) 0.077(8) -0.11(1) 0.050(8) -0.08(1)
C(42) 0.041(5) 0.24(2) 0.038(4) -0.018(8) 0.010(4) -0.025(8)
C(43) 0.039(4) 0.120(8) 0.038(4) -0.003(4) 0.005(3) 0.002(4)
C(44) 0.029(3) 0.039(4) 0.032(3) 0.003(3) 0.008(2) 0.008(3)
C(45) 0.029(3) 0.034(3) 0.029(3) 0.006(2) 0.005(2) 0.005(3)
C(46) 0.027(3) 0.032(3) 0.031(3) 0.004(2) 0.002(2) 0.006(2)
C(47) 0.034(3) 0.032(4) 0.037(3) 0.004(3) 0.005(2) 0.005(3)
C(48) 0.035(3) 0.059(5) 0.035(3) 0.015(3) 0.009(2) 0.004(3)
C(49) 0.033(3) 0.030(3) 0.030(3) 0.005(2) 0.006(2) 0.004(2)
C(50) 0.033(3) 0.034(4) 0.047(3) 0.002(3) 0.000(3) 0.005(3)
C(51) 0.031(3) 0.046(4) 0.050(4) 0.007(3) 0.000(3) 0.004(3)
C(52) 0.028(3) 0.058(5) 0.046(4) -0.002(3) 0.005(3) -0.002(3)
C(53) 0.046(4) 0.039(4) 0.045(3) -0.009(3) 0.007(3) 0.008(3)
C(54) 0.040(3) 0.037(4) 0.039(3) 0.005(3) 0.003(3) 0.010(3)
C(55) 0.033(3) 0.038(4) 0.032(3) 0.008(3) 0.005(2) 0.003(3)
C(56) 0.036(3) 0.043(4) 0.035(3) 0.008(3) 0.003(2) 0.005(3)
C(57) 0.041(3) 0.048(4) 0.031(3) -0.001(3) 0.001(2) 0.003(3)
C(58) 0.048(4) 0.036(4) 0.043(3) 0.001(3) 0.013(3) -0.001(3)
C(59) 0.050(4) 0.041(4) 0.050(4) 0.014(3) 0.011(3) 0.006(3)
C(60) 0.046(4) 0.041(4) 0.041(3) 0.013(3) 0.000(3) 0.009(3)
C(61) 0.029(3) 0.037(4) 0.033(3) 0.005(2) 0.006(2) 0.012(3)
C(62) 0.028(3) 0.032(3) 0.033(3) 0.004(2) 0.007(2) 0.004(2)
C(63) 0.029(3) 0.032(3) 0.033(3) 0.002(2) 0.005(2) 0.003(3)
C(64) 0.026(3) 0.044(4) 0.032(3) 0.003(3) 0.003(2) 0.010(3)
C(65) 0.029(3) 0.063(5) 0.038(3) 0.007(3) 0.001(2) 0.016(3)
C(66) 0.030(3) 0.036(4) 0.036(3) 0.005(3) 0.009(2) 0.008(3)
C(67) 0.031(3) 0.039(4) 0.033(3) 0.000(3) 0.006(2) 0.003(3)
C(68) 0.032(3) 0.048(4) 0.038(3) -0.001(3) 0.000(2) 0.004(3)
C(69) 0.029(3) 0.064(5) 0.044(3) 0.005(3) 0.005(3) 0.008(3)
C(70) 0.032(3) 0.058(5) 0.044(3) 0.003(3) 0.008(3) 0.004(3)
C(71) 0.029(3) 0.048(4) 0.034(3) 0.006(3) 0.003(2) 0.009(3)
C(72) 0.027(3) 0.052(4) 0.036(3) 0.004(3) 0.001(2) 0.014(3)
C(73) 0.049(4) 0.049(4) 0.039(3) 0.007(3) 0.003(3) 0.016(3)
C(74) 0.055(4) 0.074(6) 0.049(4) 0.020(4) 0.015(3) 0.029(4)
C(75) 0.042(4) 0.100(7) 0.035(3) 0.020(4) 0.007(3) 0.025(4)
C(76) 0.035(4) 0.092(6) 0.034(3) 0.010(4) 0.002(3) -0.001(4)
C(77) 0.036(3) 0.062(5) 0.042(3) -0.003(3) 0.010(3) 0.004(3)
C(78) 0.036(3) 0.029(3) 0.035(3) 0.005(3) 0.007(2) 0.003(3)
C(79) 0.038(3) 0.036(4) 0.039(3) 0.003(3) 0.005(3) 0.011(3)
C(80) 0.041(3) 0.045(4) 0.042(3) 0.004(3) 0.001(3) 0.010(3)
C(81) 0.044(4) 0.066(5) 0.040(3) -0.002(3) -0.008(3) 0.024(4)
C(82) 0.055(4) 0.072(6) 0.034(3) -0.010(4) 0.004(3) 0.012(4)
C(83) 0.076(5) 0.073(6) 0.043(4) 0.009(4) 0.020(4) 0.013(4)
C(84) 0.059(4) 0.051(4) 0.034(3) 0.013(3) 0.010(3) 0.006(3)
F(1) 0.035(2) 0.065(3) 0.106(4) 0.019(2) 0.008(2) 0.023(3)
F(2) 0.051(2) 0.057(3) 0.051(2) -0.001(2) -0.011(2) 0.009(2)
F(3) 0.044(2) 0.042(2) 0.070(3) 0.008(2) 0.014(2) 0.016(2)
F(4) 0.115(4) 0.067(3) 0.040(2) 0.006(3) 0.005(2) 0.015(2)
B(1) 0.037(4) 0.042(5) 0.037(4) 0.006(3) 0.006(3) 0.007(3)
F(5) 0.136(5) 0.087(4) 0.067(3) 0.058(4) 0.019(3) 0.015(3)
F(6) 0.268(9) 0.168(7) 0.064(3) 0.157(7) 0.061(5) 0.042(4)
F(7) 0.100(4) 0.090(4) 0.091(4) 0.040(3) -0.017(3) -0.018(3)
F(8) 0.123(6) 0.096(5) 0.187(7) 0.020(4) 0.047(5) 0.024(5)
B(2) 0.107(9) 0.053(6) 0.072(6) 0.037(6) 0.048(6) 0.017(5)
O(6) 0.091(5) 0.079(5) 0.104(5) 0.004(4) 0.003(4) 0.022(4)
C(85) 0.050(5) 0.104(8) 0.087(6) -0.005(5) 0.013(4) 0.006(6)
C(86) 0.122(10) 0.075(8) 0.118(9) 0.046(7) 0.012(7) -0.002(7)
C(87) 0.077(6) 0.071(7) 0.092(7) -0.018(5) 0.010(5) 0.030(6)
C(88) 0.073(6) 0.109(9) 0.119(8) 0.030(6) 0.024(6) 0.058(7)
O(7) 0.11(1) 0.15(3) 0.35(4) 0.01(1) 0.07(2) 0.17(3)
O(8) 0.47(9) 0.07(2) 0.13(1) -0.17(4) 0.02(3) 0.00(1)
N(11) 0.113(8) 0.074(7) 0.18(1) -0.007(6) -0.051(7) 0.040(7)
C(89) 0.074(6) 0.065(7) 0.111(8) -0.011(5) -0.034(6) 0.046(6)
C(90) 0.078(7) 0.104(9) 0.16(1) -0.002(6) 0.012(7) 0.061(9)
N(12) 0.161(9) 0.106(8) 0.088(6) 0.008(7) 0.065(6) 0.038(6)
C(91) 0.106(8) 0.080(7) 0.054(5) -0.013(6) 0.015(5) 0.016(5)
C(92) 0.080(6) 0.090(8) 0.076(6) 0.012(5) 0.019(5) 0.020(5)

loop_
_atom_site_label
_atom_site_fract_x
_atom_site_fract_y
_atom_site_fract_z
_atom_site_U_iso_or_equiv
_atom_site_thermal_displace_type
_atom_site_calc_flag
_atom_site_calc_attached_atom
_atom_site_occupancy
Fe1 0.20019(6) 0.21704(7) 0.24881(4) 0.0327(2) Uani d . 1.00
Fe2 0.26842(6) -0.00820(6) 0.21085(4) 0.0308(2) Uani d . 1.00
O1 0.1088(3) 0.1095(3) 0.2321(2) 0.040(1) Uani d . 1.00
O2 0.1413(3) 0.0141(3) 0.2105(2) 0.041(1) Uani d . 1.00
O3 0.2918(3) 0.1278(3) 0.2681(2) 0.035(1) Uani d . 1.00
O4 0.2270(3) 0.1878(3) 0.1572(2) 0.040(1) Uani d . 1.00
O5 0.2952(3) 0.0460(3) 0.1360(2) 0.037(1) Uani d . 1.00
N1 0.1719(3) 0.2641(4) 0.3530(2) 0.033(1) Uani d . 1.00
N2 0.0854(3) 0.3056(4) 0.2570(2) 0.036(1) Uani d . 1.00
N3 0.3120(3) 0.3333(4) 0.2889(2) 0.032(1) Uani d . 1.00
N4 0.4299(3) -0.0127(4) 0.2215(2) 0.030(1) Uani d . 1.00
N5 0.2974(3) -0.1390(4) 0.1423(2) 0.033(1) Uani d . 1.00
N6 0.2824(3) -0.0637(4) 0.2903(2) 0.032(1) Uani d . 1.00
N7 -0.0424(3) 0.3552(4) 0.3080(2) 0.038(1) Uani d . 1.00
N8 0.3730(3) 0.4346(4) 0.3790(2) 0.035(1) Uani d . 1.00
N9 0.4007(3) -0.2273(4) 0.0820(2) 0.034(1) Uani d . 1.00
N10 0.3811(3) -0.0675(4) 0.3684(2) 0.034(1) Uani d . 1.00
C1 0.3522(4) 0.1535(5) 0.3208(3) 0.034(2) Uani d . 1.00
C2 0.3167(4) 0.1927(4) 0.3808(3) 0.034(2) Uani d . 1.00
C3 0.3811(4) 0.2208(5) 0.4339(3) 0.035(2) Uani d . 1.00
C4 0.4766(4) 0.2084(5) 0.4273(3) 0.038(2) Uani d . 1.00
C5 0.5080(4) 0.1646(5) 0.3667(3) 0.037(2) Uani d . 1.00
C6 0.4467(4) 0.1362(4) 0.3125(3) 0.033(2) Uani d . 1.00
C7 0.2126(4) 0.1992(5) 0.3868(3) 0.036(2) Uani d . 1.00
C8 0.5448(5) 0.2393(5) 0.4856(3) 0.048(2) Uani d . 1.00
C9 0.4779(4) 0.0847(5) 0.2472(3) 0.034(2) Uani d . 1.00
C10 0.0685(4) 0.2613(5) 0.3554(3) 0.039(2) Uani d . 1.00
C11 0.0359(4) 0.3057(5) 0.3070(3) 0.038(2) Uani d . 1.00
C12 0.0370(4) 0.3578(5) 0.2237(3) 0.035(2) Uani d . 1.00
C13 -0.0425(4) 0.3901(5) 0.2558(3) 0.040(2) Uani d . 1.00
C14 -0.1094(5) 0.3781(6) 0.3592(3) 0.048(2) Uani d . 1.00
C15 0.0696(4) 0.3766(5) 0.1662(3) 0.037(2) Uani d . 1.00
C16 0.1625(4) 0.4088(5) 0.1639(3) 0.038(2) Uani d . 1.00
C17 0.1935(5) 0.4290(5) 0.1097(3) 0.045(2) Uani d . 1.00
C18 0.1304(5) 0.4181(5) 0.0575(3) 0.047(2) Uani d . 1.00
C19 0.0381(5) 0.3856(5) 0.0600(3) 0.044(2) Uani d . 1.00
C20 0.0086(4) 0.3662(5) 0.1146(3) 0.040(2) Uani d . 1.00
C21 -0.1134(4) 0.4546(5) 0.2468(3) 0.037(2) Uani d . 1.00
C22 -0.2086(4) 0.4255(5) 0.2376(3) 0.044(2) Uani d . 1.00
C23 -0.2753(4) 0.4913(5) 0.2337(3) 0.048(2) Uani d . 1.00
C24 -0.2470(5) 0.5849(5) 0.2385(3) 0.045(2) Uani d . 1.00
C25 -0.1531(5) 0.6145(5) 0.2463(3) 0.048(2) Uani d . 1.00
C26 -0.0867(4) 0.5484(5) 0.2500(3) 0.042(2) Uani d . 1.00
C27 0.2109(4) 0.3646(5) 0.3818(3) 0.036(2) Uani d . 1.00
C28 0.2981(4) 0.3792(5) 0.3502(3) 0.038(2) Uani d . 1.00
C29 0.4043(4) 0.3600(5) 0.2799(3) 0.036(2) Uani d . 1.00
C30 0.4432(4) 0.4240(5) 0.3354(3) 0.037(2) Uani d . 1.00
C31 0.3823(5) 0.4912(5) 0.4464(3) 0.046(2) Uani d . 1.00
C32 0.4519(4) 0.3219(5) 0.2199(3) 0.035(2) Uani d . 1.00
C33 0.4073(4) 0.3128(5) 0.1605(3) 0.044(2) Uani d . 1.00
C34 0.4540(5) 0.2763(7) 0.1043(3) 0.056(2) Uani d . 1.00
C35 0.5437(5) 0.2481(6) 0.1066(3) 0.054(2) Uani d . 1.00
C36 0.5897(4) 0.2566(5) 0.1644(3) 0.048(2) Uani d . 1.00
C37 0.5442(4) 0.2926(5) 0.2206(3) 0.040(2) Uani d . 1.00
C38 0.5330(5) 0.4812(6) 0.3534(3) 0.050(2) Uani d . 1.00
C39 0.5418(6) 0.5731(6) 0.3485(4) 0.074(3) Uani d . 1.00
C40 0.622(1) 0.6290(9) 0.3700(7) 0.134(5) Uani d . 1.00
C41 0.696(1) 0.596(2) 0.3989(7) 0.162(6) Uani d . 1.00
C42 0.6870(7) 0.508(1) 0.4048(4) 0.122(5) Uani d . 1.00
C43 0.6065(5) 0.4479(8) 0.3825(3) 0.072(3) Uani d . 1.00
C44 0.4597(4) -0.0627(5) 0.1564(3) 0.034(2) Uani d . 1.00
C45 0.3878(4) -0.1432(4) 0.1272(3) 0.031(1) Uani d . 1.00
C46 0.2506(4) -0.2236(4) 0.1044(3) 0.031(1) Uani d . 1.00
C47 0.3143(4) -0.2809(5) 0.0665(3) 0.035(2) Uani d . 1.00
C48 0.4913(4) -0.2544(5) 0.0541(3) 0.045(2) Uani d . 1.00
C49 0.1494(4) -0.2450(4) 0.1084(3) 0.032(1) Uani d . 1.00
C50 0.0861(4) -0.1775(5) 0.1028(3) 0.040(2) Uani d . 1.00
C51 -0.0087(4) -0.1960(5) 0.1076(3) 0.045(2) Uani d . 1.00
C52 -0.0410(4) -0.2791(6) 0.1192(3) 0.049(2) Uani d . 1.00
C53 0.0211(5) -0.3471(5) 0.1244(3) 0.045(2) Uani d . 1.00
C54 0.1164(4) -0.3289(5) 0.1187(3) 0.039(2) Uani d . 1.00
C55 0.3013(4) -0.3749(5) 0.0180(3) 0.036(2) Uani d . 1.00
C56 0.2335(4) -0.3915(5) -0.0317(3) 0.039(2) Uani d . 1.00
C57 0.2211(4) -0.4811(5) -0.0786(3) 0.042(2) Uani d . 1.00
C58 0.2772(5) -0.5546(5) -0.0771(3) 0.046(2) Uani d . 1.00
C59 0.3441(5) -0.5398(5) -0.0278(3) 0.049(2) Uani d . 1.00
C60 0.3571(4) -0.4514(5) 0.0193(3) 0.044(2) Uani d . 1.00
C61 0.4499(4) -0.0708(4) 0.2644(3) 0.033(2) Uani d . 1.00
C62 0.3718(4) -0.0663(4) 0.3077(3) 0.032(1) Uani d . 1.00
C63 0.2309(4) -0.0627(4) 0.3433(3) 0.034(2) Uani d . 1.00
C64 0.2906(4) -0.0648(5) 0.3920(3) 0.035(2) Uani d . 1.00
C65 0.4699(4) -0.0716(5) 0.4027(3) 0.043(2) Uani d . 1.00
C66 0.1272(4) -0.0642(5) 0.3420(3) 0.034(2) Uani d . 1.00
C67 0.0739(4) -0.1178(5) 0.2869(3) 0.036(2) Uani d . 1.00
C68 -0.0238(4) -0.1222(5) 0.2860(3) 0.042(2) Uani d . 1.00
C69 -0.0686(4) -0.0728(6) 0.3400(3) 0.048(2) Uani d . 1.00
C70 -0.0171(4) -0.0195(6) 0.3946(3) 0.047(2) Uani d . 1.00
C71 0.0808(4) -0.0145(5) 0.3962(3) 0.038(2) Uani d . 1.00
C72 0.2757(4) -0.0665(5) 0.4576(3) 0.038(2) Uani d . 1.00
C73 0.2356(5) -0.1487(5) 0.4681(3) 0.045(2) Uani d . 1.00
C74 0.2225(5) -0.1506(6) 0.5299(3) 0.056(2) Uani d . 1.00
C75 0.2506(5) -0.0707(7) 0.5815(3) 0.058(2) Uani d . 1.00
C76 0.2899(5) 0.0134(7) 0.5720(3) 0.058(2) Uani d . 1.00
C77 0.3024(4) 0.0145(6) 0.5094(3) 0.050(2) Uani d . 1.00
C78 0.2636(4) 0.1139(5) 0.1194(3) 0.035(2) Uani d . 1.00
C79 0.2702(4) 0.1106(5) 0.0515(3) 0.038(2) Uani d . 1.00
C80 0.2346(4) 0.1813(5) 0.0282(3) 0.044(2) Uani d . 1.00
C81 0.2428(5) 0.1780(6) -0.0336(3) 0.049(2) Uani d . 1.00
C82 0.2863(5) 0.1037(6) -0.0749(3) 0.055(2) Uani d . 1.00
C83 0.3218(6) 0.0311(7) -0.0540(3) 0.065(3) Uani d . 1.00
C84 0.3139(5) 0.0346(5) 0.0095(3) 0.049(2) Uani d . 1.00
H3 0.3577 0.2496 0.4749 0.0342 Uiso calc C3 1.00
H5 0.5727 0.1540 0.3628 0.0367 Uiso calc C5 1.00
H7a 0.2004 0.2247 0.4310 0.0367 Uiso calc C7 1.00
H7b 0.1826 0.1371 0.3693 0.0367 Uiso calc C7 1.00
H8a 0.5760 0.1839 0.4884 0.0481 Uiso calc C8 1.00
H8b 0.5902 0.2855 0.4803 0.0481 Uiso calc C8 1.00
H8c 0.5121 0.2654 0.5225 0.0481 Uiso calc C8 1.00
H9a 0.5435 0.0800 0.2496 0.0342 Uiso calc C9 1.00
H9b 0.4618 0.1221 0.2200 0.0342 Uiso calc C9 1.00
H10a 0.0422 0.1967 0.3454 0.0393 Uiso calc C10 1.00
H10b 0.0502 0.2972 0.3974 0.0393 Uiso calc C10 1.00
H14a -0.0769 0.4182 0.3979 0.0481 Uiso calc C14 1.00
H14b -0.1595 0.4106 0.3482 0.0481 Uiso calc C14 1.00
H14c -0.1326 0.3200 0.3663 0.0481 Uiso calc C14 1.00
H16 0.2067 0.4179 0.1992 0.0380 Uiso calc C16 1.00
H17 0.2563 0.4528 0.1081 0.0456 Uiso calc C17 1.00
H18 0.1509 0.4306 0.0200 0.0469 Uiso calc C18 1.00
H19 -0.0061 0.3782 0.0251 0.0443 Uiso calc C19 1.00
H20 -0.0549 0.3451 0.1147 0.0393 Uiso calc C20 1.00
H22 -0.2291 0.3609 0.2334 0.0431 Uiso calc C22 1.00
H23 -0.3392 0.4704 0.2270 0.0481 Uiso calc C23 1.00
H24 -0.2923 0.6287 0.2356 0.0456 Uiso calc C24 1.00
H25 -0.1316 0.6783 0.2492 0.0481 Uiso calc C25 1.00
H26 -0.0216 0.5699 0.2560 0.0431 Uiso calc C26 1.00
H27a 0.1641 0.4081 0.3765 0.0355 Uiso calc C27 1.00
H27b 0.2242 0.3776 0.4266 0.0355 Uiso calc C27 1.00
H31a 0.3770 0.4503 0.4725 0.0456 Uiso calc C31 1.00
H31b 0.4422 0.5263 0.4560 0.0456 Uiso calc C31 1.00
H31c 0.3344 0.5363 0.4559 0.0456 Uiso calc C31 1.00
H33 0.3444 0.3322 0.1590 0.0431 Uiso calc C33 1.00
H34 0.4222 0.2755 0.0652 0.0570 Uiso calc C34 1.00
H35 0.5757 0.2210 0.0678 0.0545 Uiso calc C35 1.00
H36 0.6527 0.2387 0.1661 0.0469 Uiso calc C36 1.00
H37 0.5765 0.2974 0.2604 0.0405 Uiso calc C37 1.00
H39 0.4914 0.5982 0.3284 0.0735 Uiso calc C39 1.00
H40 0.6315 0.6935 0.3662 0.1330 Uiso calc C40 1.00
H41 0.7521 0.6364 0.4160 0.1621 Uiso calc C41 1.00
H42 0.7365 0.4855 0.4254 0.1241 Uiso calc C42 1.00
H43 0.6026 0.3817 0.3855 0.0722 Uiso calc C43 1.00
H44a 0.4612 -0.0193 0.1328 0.0342 Uiso calc C44 1.00
H44b 0.5192 -0.0867 0.1601 0.0342 Uiso calc C44 1.00
H48a 0.4823 -0.3185 0.0240 0.0456 Uiso calc C48 1.00
H48b 0.5114 -0.2111 0.0331 0.0456 Uiso calc C48 1.00
H48c 0.5364 -0.2560 0.0868 0.0456 Uiso calc C48 1.00
H50 0.1099 -0.1208 0.0944 0.0393 Uiso calc C50 1.00
H51 -0.0534 -0.1482 0.1051 0.0456 Uiso calc C51 1.00
H52 -0.1064 -0.2908 0.1237 0.0481 Uiso calc C52 1.00
H53 -0.0023 -0.4047 0.1314 0.0456 Uiso calc C53 1.00
H54 0.1607 -0.3753 0.1233 0.0393 Uiso calc C54 1.00
H56 0.1942 -0.3419 -0.0329 0.0393 Uiso calc C56 1.00
H57 0.1745 -0.4900 -0.1117 0.0418 Uiso calc C57 1.00
H58 0.2696 -0.6145 -0.1085 0.0456 Uiso calc C58 1.00
H59 0.3820 -0.5906 -0.0255 0.0481 Uiso calc C59 1.00
H60 0.4035 -0.4409 0.0529 0.0443 Uiso calc C60 1.00
H61a 0.4553 -0.1367 0.2387 0.0329 Uiso calc C61 1.00
H61b 0.5073 -0.0474 0.2884 0.0329 Uiso calc C61 1.00
H65a 0.4573 -0.0734 0.4450 0.0431 Uiso calc C65 1.00
H65b 0.4999 -0.1282 0.3809 0.0431 Uiso calc C65 1.00
H65c 0.5094 -0.0162 0.4063 0.0431 Uiso calc C65 1.00
H67 0.1069 -0.1539 0.2501 0.0367 Uiso calc C67 1.00
H68 -0.0604 -0.1597 0.2486 0.0418 Uiso calc C68 1.00
H69 -0.1361 -0.0752 0.3386 0.0481 Uiso calc C69 1.00
H70 -0.0486 0.0164 0.4326 0.0469 Uiso calc C70 1.00
H71 0.1176 0.0212 0.4334 0.0469 Uiso calc C71 1.00
H73 0.2184 -0.2076 0.4316 0.0456 Uiso calc C73 1.00
H74 0.1920 -0.2093 0.5359 0.0570 Uiso calc C74 1.00
H75 0.2428 -0.0730 0.6248 0.0583 Uiso calc C75 1.00
H76 0.3076 0.0690 0.6083 0.0580 Uiso calc C76 1.00
H77 0.3294 0.0707 0.5021 0.0500 Uiso calc C77 1.00
H80 0.2024 0.2341 0.0588 0.0443 Uiso calc C80 1.00
H81 0.2194 0.2310 -0.0491 0.0494 Uiso calc C81 1.00
H82 0.2905 0.1023 -0.1187 0.0545 Uiso calc C82 1.00
H83 0.3513 -0.0207 -0.0835 0.0633 Uiso calc C83 1.00
H84 0.3384 -0.0152 0.0253 0.0494 Uiso calc C84 1.00
F1 0.2360(3) 0.1934(3) 0.7872(2) 0.069(1) Uani d . 1.00
F2 0.3900(3) 0.2213(3) 0.8164(2) 0.055(1) Uani d . 1.00
F3 0.3329(3) 0.0694(3) 0.7634(2) 0.052(1) Uani d . 1.00
F4 0.3460(4) 0.1830(3) 0.7130(2) 0.075(2) Uani d . 1.00
B1 0.3253(5) 0.1655(6) 0.7685(3) 0.040(2) Uani d . 1.00
F5 0.9342(4) 0.3440(4) 0.4955(2) 0.097(2) Uani d . 1.00
F6 0.8582(6) 0.4783(6) 0.5028(3) 0.161(3) Uani d . 1.00
F7 0.9390(4) 0.4689(5) 0.5894(3) 0.104(2) Uani d . 1.00
F8 0.8032(5) 0.3823(5) 0.5546(4) 0.139(3) Uani d . 1.00
B2 0.8820(9) 0.4177(8) 0.5313(5) 0.076(4) Uani d . 1.00
O6 0.6518(5) 0.3905(5) 0.7651(3) 0.093(2) Uani d . 1.00
C85 0.7967(6) 0.3516(8) 0.7090(5) 0.087(3) Uani d . 1.00
C86 0.7107(9) 0.3132(9) 0.7296(6) 0.112(4) Uani d . 1.00
C87 0.5719(7) 0.3573(7) 0.7941(5) 0.080(3) Uani d . 1.00
C88 0.5137(7) 0.4388(9) 0.8214(6) 0.094(4) Uani d . 1.00
O7w 0.965(1) 0.032(2) 1.020(1) 0.18(1) Uani d . 0.50
O8w 0.935(3) 0.123(2) 1.080(1) 0.24(2) Uani d . 0.50
N11 0.7560(8) 0.1796(8) 0.2595(6) 0.123(4) Uani d . 1.00
C89 0.8074(7) 0.1208(8) 0.2418(6) 0.080(3) Uani d . 1.00
C90 0.8708(8) 0.0440(9) 0.2193(7) 0.110(5) Uani d . 1.00
N12 1.1587(8) 0.1975(7) 0.5364(4) 0.115(4) Uani d . 1.00
C91 1.0916(8) 0.2252(8) 0.5634(4) 0.081(3) Uani d . 1.00
C92 1.0080(7) 0.2586(8) 0.5976(4) 0.083(3) Uani d . 1.00

loop_
_atom_type_symbol
_atom_type_oxidation_number
_atom_type_number_in_cell
_atom_type_scat_dispersion_real
_atom_type_scat_dispersion_imag
_atom_type_scat_source
C 0 184 0.003 0.002
;International Tables for Crystallography
(1992, Vol. C, Tables 4.2.6.8 and 6.1.1.1)
;
H 0 184 0.000 0.000
;International Tables for Crystallography
(1992, Vol. C, Table 6.1.1.2)
;
B 0 4 0.001 0.001
;International Tables for Crystallography
(1992, Vol. C, Tables 4.2.6.8 and 6.1.1.1)
;
F 0 16 0.017 0.010
;International Tables for Crystallography
(1992, Vol. C, Tables 4.2.6.8 and 6.1.1.1)
;
Fe 0 4 0.346 0.844
;International Tables for Crystallography
(1992, Vol. C, Tables 4.2.6.8 and 6.1.1.1)
;
N 0 24 0.006 0.003
;International Tables for Crystallography
(1992, Vol. C, Tables 4.2.6.8 and 6.1.1.1)
;
O 0 14 0.011 0.006
;International Tables for Crystallography
(1992, Vol. C, Tables 4.2.6.8 and 6.1.1.1)
;

loop_
_geom_angle_atom_site_label_1
_geom_angle_atom_site_label_2
_geom_angle_atom_site_label_3
_geom_angle
_geom_angle_site_symmetry_1
_geom_angle_site_symmetry_2
_geom_angle_site_symmetry_3
_geom_angle_publ_flag
O(1) Fe(1) O(3) 85.8(2) 1_555 1_555 1_555 yes
O(1) Fe(1) O(4) 93.3(2) 1_555 1_555 1_555 yes
O(1) Fe(1) N(1) 90.9(2) 1_555 1_555 1_555 yes
O(1) Fe(1) N(2) 86.6(2) 1_555 1_555 1_555 yes
O(1) Fe(1) N(3) 166.7(2) 1_555 1_555 1_555 yes
O(3) Fe(1) O(4) 97.0(2) 1_555 1_555 1_555 yes
O(3) Fe(1) N(1) 86.2(2) 1_555 1_555 1_555 yes
O(3) Fe(1) N(2) 160.4(2) 1_555 1_555 1_555 yes
O(3) Fe(1) N(3) 85.7(2) 1_555 1_555 1_555 yes
O(4) Fe(1) N(1) 174.9(2) 1_555 1_555 1_555 yes
O(4) Fe(1) N(2) 101.4(2) 1_555 1_555 1_555 yes
O(4) Fe(1) N(3) 97.9(2) 1_555 1_555 1_555 yes
N(1) Fe(1) N(2) 75.9(2) 1_555 1_555 1_555 yes
N(1) Fe(1) N(3) 78.4(2) 1_555 1_555 1_555 yes
N(2) Fe(1) N(3) 98.2(2) 1_555 1_555 1_555 yes
O(2) Fe(2) O(3) 88.4(2) 1_555 1_555 1_555 yes
O(2) Fe(2) O(5) 94.2(2) 1_555 1_555 1_555 yes
O(2) Fe(2) N(4) 171.5(2) 1_555 1_555 1_555 yes
O(2) Fe(2) N(5) 111.6(2) 1_555 1_555 1_555 yes
O(2) Fe(2) N(6) 101.3(2) 1_555 1_555 1_555 yes
O(3) Fe(2) O(5) 86.0(2) 1_555 1_555 1_555 yes
O(3) Fe(2) N(4) 83.1(2) 1_555 1_555 1_555 yes
O(3) Fe(2) N(5) 157.5(2) 1_555 1_555 1_555 yes
O(3) Fe(2) N(6) 91.7(2) 1_555 1_555 1_555 yes
O(5) Fe(2) N(4) 85.5(2) 1_555 1_555 1_555 yes
O(5) Fe(2) N(5) 82.2(2) 1_555 1_555 1_555 yes
O(5) Fe(2) N(6) 164.2(2) 1_555 1_555 1_555 yes
N(4) Fe(2) N(5) 76.8(2) 1_555 1_555 1_555 yes
N(4) Fe(2) N(6) 78.8(2) 1_555 1_555 1_555 yes
N(5) Fe(2) N(6) 94.4(2) 1_555 1_555 1_555 yes
Fe(1) O(1) O(2) 118.1(3) 1_555 1_555 1_555 yes
Fe(2) O(2) O(1) 121.4(3) 1_555 1_555 1_555 yes
Fe(1) O(3) Fe(2) 111.7(2) 1_555 1_555 1_555 yes
Fe(1) O(3) C(1) 124.0(4) 1_555 1_555 1_555 yes
Fe(2) O(3) C(1) 123.4(4) 1_555 1_555 1_555 yes
Fe(1) O(4) C(78) 129.4(4) 1_555 1_555 1_555 yes
Fe(2) O(5) C(78) 133.9(5) 1_555 1_555 1_555 yes
Fe(1) N(1) C(7) 113.0(4) 1_555 1_555 1_555 yes
Fe(1) N(1) C(10) 104.8(3) 1_555 1_555 1_555 yes
Fe(1) N(1) C(27) 107.8(3) 1_555 1_555 1_555 yes
C(7) N(1) C(10) 110.3(5) 1_555 1_555 1_555 yes
C(7) N(1) C(27) 110.6(5) 1_555 1_555 1_555 yes
C(10) N(1) C(27) 110.2(5) 1_555 1_555 1_555 yes
Fe(1) N(2) C(11) 110.8(5) 1_555 1_555 1_555 yes
Fe(1) N(2) C(12) 141.0(4) 1_555 1_555 1_555 yes
C(11) N(2) C(12) 107.8(5) 1_555 1_555 1_555 yes
Fe(1) N(3) C(28) 109.9(4) 1_555 1_555 1_555 yes
Fe(1) N(3) C(29) 141.9(4) 1_555 1_555 1_555 yes
C(28) N(3) C(29) 105.0(5) 1_555 1_555 1_555 yes
Fe(2) N(4) C(9) 113.3(4) 1_555 1_555 1_555 yes
Fe(2) N(4) C(44) 104.8(3) 1_555 1_555 1_555 yes
Fe(2) N(4) C(61) 107.4(4) 1_555 1_555 1_555 yes
C(9) N(4) C(44) 110.3(5) 1_555 1_555 1_555 yes
C(9) N(4) C(61) 110.2(5) 1_555 1_555 1_555 yes
C(44) N(4) C(61) 110.8(5) 1_555 1_555 1_555 yes
Fe(2) N(5) C(45) 112.7(4) 1_555 1_555 1_555 yes
Fe(2) N(5) C(46) 139.4(4) 1_555 1_555 1_555 yes
C(45) N(5) C(46) 107.9(5) 1_555 1_555 1_555 yes
Fe(2) N(6) C(62) 111.5(4) 1_555 1_555 1_555 yes
Fe(2) N(6) C(63) 136.9(4) 1_555 1_555 1_555 yes
C(62) N(6) C(63) 105.9(5) 1_555 1_555 1_555 yes
C(11) N(7) C(13) 108.2(5) 1_555 1_555 1_555 yes
C(11) N(7) C(14) 125.4(6) 1_555 1_555 1_555 yes
C(13) N(7) C(14) 126.1(6) 1_555 1_555 1_555 yes
C(28) N(8) C(30) 108.9(5) 1_555 1_555 1_555 yes
C(28) N(8) C(31) 125.4(5) 1_555 1_555 1_555 yes
C(30) N(8) C(31) 125.6(5) 1_555 1_555 1_555 yes
C(45) N(9) C(47) 108.7(4) 1_555 1_555 1_555 yes
C(45) N(9) C(48) 123.5(5) 1_555 1_555 1_555 yes
C(47) N(9) C(48) 127.8(5) 1_555 1_555 1_555 yes
C(62) N(10) C(64) 107.3(5) 1_555 1_555 1_555 yes
C(62) N(10) C(65) 126.0(5) 1_555 1_555 1_555 yes
C(64) N(10) C(65) 126.7(5) 1_555 1_555 1_555 yes
O(3) C(1) C(2) 119.2(5) 1_555 1_555 1_555 yes
O(3) C(1) C(6) 118.8(5) 1_555 1_555 1_555 yes
C(2) C(1) C(6) 122.0(6) 1_555 1_555 1_555 yes
C(1) C(2) C(3) 117.8(5) 1_555 1_555 1_555 yes
C(1) C(2) C(7) 119.1(5) 1_555 1_555 1_555 yes
C(3) C(2) C(7) 123.0(5) 1_555 1_555 1_555 yes
C(2) C(3) C(4) 121.9(6) 1_555 1_555 1_555 yes
C(3) C(4) C(5) 118.2(5) 1_555 1_555 1_555 yes
C(3) C(4) C(8) 120.8(5) 1_555 1_555 1_555 yes
C(5) C(4) C(8) 121.0(5) 1_555 1_555 1_555 yes
C(4) C(5) C(6) 121.9(5) 1_555 1_555 1_555 yes
C(1) C(6) C(5) 118.2(5) 1_555 1_555 1_555 yes
C(1) C(6) C(9) 118.8(5) 1_555 1_555 1_555 yes
C(5) C(6) C(9) 123.0(5) 1_555 1_555 1_555 yes
N(1) C(7) C(2) 112.4(6) 1_555 1_555 1_555 yes
N(4) C(9) C(6) 110.5(5) 1_555 1_555 1_555 yes
N(1) C(10) C(11) 104.9(6) 1_555 1_555 1_555 yes
N(2) C(11) N(7) 110.0(6) 1_555 1_555 1_555 yes
N(2) C(11) C(10) 122.9(6) 1_555 1_555 1_555 yes
N(7) C(11) C(10) 127.0(6) 1_555 1_555 1_555 yes
N(2) C(12) C(13) 107.8(6) 1_555 1_555 1_555 yes
N(2) C(12) C(15) 124.9(6) 1_555 1_555 1_555 yes
C(13) C(12) C(15) 127.3(7) 1_555 1_555 1_555 yes
N(7) C(13) C(12) 106.2(6) 1_555 1_555 1_555 yes
N(7) C(13) C(21) 121.7(6) 1_555 1_555 1_555 yes
C(12) C(13) C(21) 131.9(7) 1_555 1_555 1_555 yes
C(12) C(15) C(16) 120.2(6) 1_555 1_555 1_555 yes
C(12) C(15) C(20) 120.9(6) 1_555 1_555 1_555 yes
C(16) C(15) C(20) 118.8(6) 1_555 1_555 1_555 yes
C(15) C(16) C(17) 120.5(6) 1_555 1_555 1_555 yes
C(16) C(17) C(18) 120.0(7) 1_555 1_555 1_555 yes
C(17) C(18) C(19) 119.2(7) 1_555 1_555 1_555 yes
C(18) C(19) C(20) 119.9(6) 1_555 1_555 1_555 yes
C(15) C(20) C(19) 121.6(6) 1_555 1_555 1_555 yes
C(13) C(21) C(22) 121.6(6) 1_555 1_555 1_555 yes
C(13) C(21) C(26) 119.6(6) 1_555 1_555 1_555 yes
C(22) C(21) C(26) 118.8(6) 1_555 1_555 1_555 yes
C(21) C(22) C(23) 120.1(6) 1_555 1_555 1_555 yes
C(22) C(23) C(24) 119.9(6) 1_555 1_555 1_555 yes
C(23) C(24) C(25) 120.9(7) 1_555 1_555 1_555 yes
C(24) C(25) C(26) 119.0(7) 1_555 1_555 1_555 yes
C(21) C(26) C(25) 121.3(6) 1_555 1_555 1_555 yes
N(1) C(27) C(28) 110.2(5) 1_555 1_555 1_555 yes
N(3) C(28) N(8) 111.4(5) 1_555 1_555 1_555 yes
N(3) C(28) C(27) 123.1(5) 1_555 1_555 1_555 yes
N(8) C(28) C(27) 125.4(5) 1_555 1_555 1_555 yes
N(3) C(29) C(30) 110.0(5) 1_555 1_555 1_555 yes
N(3) C(29) C(32) 124.1(5) 1_555 1_555 1_555 yes
C(30) C(29) C(32) 125.9(5) 1_555 1_555 1_555 yes
N(8) C(30) C(29) 104.6(5) 1_555 1_555 1_555 yes
N(8) C(30) C(38) 120.7(5) 1_555 1_555 1_555 yes
C(29) C(30) C(38) 134.5(6) 1_555 1_555 1_555 yes
C(29) C(32) C(33) 121.9(6) 1_555 1_555 1_555 yes
C(29) C(32) C(37) 119.9(6) 1_555 1_555 1_555 yes
C(33) C(32) C(37) 118.2(6) 1_555 1_555 1_555 yes
C(32) C(33) C(34) 120.8(6) 1_555 1_555 1_555 yes
C(33) C(34) C(35) 119.6(7) 1_555 1_555 1_555 yes
C(34) C(35) C(36) 121.0(6) 1_555 1_555 1_555 yes
C(35) C(36) C(37) 120.1(6) 1_555 1_555 1_555 yes
C(32) C(37) C(36) 120.4(6) 1_555 1_555 1_555 yes
C(30) C(38) C(39) 120.3(7) 1_555 1_555 1_555 yes
C(30) C(38) C(43) 120.3(8) 1_555 1_555 1_555 yes
C(39) C(38) C(43) 119.0(7) 1_555 1_555 1_555 yes
C(38) C(39) C(40) 120(1) 1_555 1_555 1_555 yes
C(39) C(40) C(41) 121(1) 1_555 1_555 1_555 yes
C(40) C(41) C(42) 119(2) 1_555 1_555 1_555 yes
C(41) C(42) C(43) 122(2) 1_555 1_555 1_555 yes
C(38) C(43) C(42) 119(1) 1_555 1_555 1_555 yes
N(4) C(44) C(45) 106.1(5) 1_555 1_555 1_555 yes
N(5) C(45) N(9) 109.5(5) 1_555 1_555 1_555 yes
N(5) C(45) C(44) 123.5(5) 1_555 1_555 1_555 yes
N(9) C(45) C(44) 127.0(5) 1_555 1_555 1_555 yes
N(5) C(46) C(47) 108.4(5) 1_555 1_555 1_555 yes
N(5) C(46) C(49) 123.1(5) 1_555 1_555 1_555 yes
C(47) C(46) C(49) 128.4(5) 1_555 1_555 1_555 yes
N(9) C(47) C(46) 105.5(5) 1_555 1_555 1_555 yes
N(9) C(47) C(55) 124.0(5) 1_555 1_555 1_555 yes
C(46) C(47) C(55) 130.5(5) 1_555 1_555 1_555 yes
C(46) C(49) C(50) 118.6(6) 1_555 1_555 1_555 yes
C(46) C(49) C(54) 121.9(6) 1_555 1_555 1_555 yes
C(50) C(49) C(54) 119.5(6) 1_555 1_555 1_555 yes
C(49) C(50) C(51) 119.1(7) 1_555 1_555 1_555 yes
C(50) C(51) C(52) 121.0(7) 1_555 1_555 1_555 yes
C(51) C(52) C(53) 120.5(6) 1_555 1_555 1_555 yes
C(52) C(53) C(54) 118.1(7) 1_555 1_555 1_555 yes
C(49) C(54) C(53) 121.7(6) 1_555 1_555 1_555 yes
C(47) C(55) C(56) 120.9(6) 1_555 1_555 1_555 yes
C(47) C(55) C(60) 120.8(6) 1_555 1_555 1_555 yes
C(56) C(55) C(60) 118.3(6) 1_555 1_555 1_555 yes
C(55) C(56) C(57) 121.2(6) 1_555 1_555 1_555 yes
C(56) C(57) C(58) 119.7(6) 1_555 1_555 1_555 yes
C(57) C(58) C(59) 119.9(6) 1_555 1_555 1_555 yes
C(58) C(59) C(60) 121.2(7) 1_555 1_555 1_555 yes
C(55) C(60) C(59) 119.7(6) 1_555 1_555 1_555 yes
N(4) C(61) C(62) 110.3(5) 1_555 1_555 1_555 yes
N(6) C(62) N(10) 111.4(5) 1_555 1_555 1_555 yes
N(6) C(62) C(61) 123.3(6) 1_555 1_555 1_555 yes
N(10) C(62) C(61) 125.3(5) 1_555 1_555 1_555 yes
N(6) C(63) C(64) 109.6(5) 1_555 1_555 1_555 yes
N(6) C(63) C(66) 122.5(5) 1_555 1_555 1_555 yes
C(64) C(63) C(66) 127.8(6) 1_555 1_555 1_555 yes
N(10) C(64) C(63) 105.7(6) 1_555 1_555 1_555 yes
N(10) C(64) C(72) 121.2(6) 1_555 1_555 1_555 yes
C(63) C(64) C(72) 133.1(6) 1_555 1_555 1_555 yes
C(63) C(66) C(67) 120.8(5) 1_555 1_555 1_555 yes
C(63) C(66) C(71) 120.3(5) 1_555 1_555 1_555 yes
C(67) C(66) C(71) 118.9(5) 1_555 1_555 1_555 yes
C(66) C(67) C(68) 121.1(5) 1_555 1_555 1_555 yes
C(67) C(68) C(69) 119.3(5) 1_555 1_555 1_555 yes
C(68) C(69) C(70) 120.3(5) 1_555 1_555 1_555 yes
C(69) C(70) C(71) 121.1(6) 1_555 1_555 1_555 yes
C(66) C(71) C(70) 119.4(5) 1_555 1_555 1_555 yes
C(64) C(72) C(73) 120.9(6) 1_555 1_555 1_555 yes
C(64) C(72) C(77) 119.6(6) 1_555 1_555 1_555 yes
C(73) C(72) C(77) 119.5(7) 1_555 1_555 1_555 yes
C(72) C(73) C(74) 120.9(6) 1_555 1_555 1_555 yes
C(73) C(74) C(75) 119.7(8) 1_555 1_555 1_555 yes
C(74) C(75) C(76) 120.3(7) 1_555 1_555 1_555 yes
C(75) C(76) C(77) 119.4(7) 1_555 1_555 1_555 yes
C(72) C(77) C(76) 120.2(7) 1_555 1_555 1_555 yes
O(4) C(78) O(5) 124.2(6) 1_555 1_555 1_555 yes
O(4) C(78) C(79) 116.8(6) 1_555 1_555 1_555 yes
O(5) C(78) C(79) 119.0(6) 1_555 1_555 1_555 yes
C(78) C(79) C(80) 123.1(6) 1_555 1_555 1_555 yes
C(78) C(79) C(84) 118.9(7) 1_555 1_555 1_555 yes
C(80) C(79) C(84) 118.0(6) 1_555 1_555 1_555 yes
C(79) C(80) C(81) 122.3(6) 1_555 1_555 1_555 yes
C(80) C(81) C(82) 119.9(8) 1_555 1_555 1_555 yes
C(81) C(82) C(83) 119.8(7) 1_555 1_555 1_555 yes
C(82) C(83) C(84) 120.4(7) 1_555 1_555 1_555 yes
C(79) C(84) C(83) 119.6(7) 1_555 1_555 1_555 yes
F(1) B(1) F(2) 107.9(5) 1_555 1_555 1_555 yes
F(1) B(1) F(3) 109.2(6) 1_555 1_555 1_555 yes
F(1) B(1) F(4) 111.5(6) 1_555 1_555 1_555 yes
F(2) B(1) F(3) 108.3(6) 1_555 1_555 1_555 yes
F(2) B(1) F(4) 107.7(6) 1_555 1_555 1_555 yes
F(3) B(1) F(4) 112.1(5) 1_555 1_555 1_555 yes
F(5) B(2) F(6) 114(1) 1_555 1_555 1_555 yes
F(5) B(2) F(7) 106.8(9) 1_555 1_555 1_555 yes
F(5) B(2) F(8) 111.8(9) 1_555 1_555 1_555 yes
F(6) B(2) F(7) 109.5(9) 1_555 1_555 1_555 yes
F(6) B(2) F(8) 111(1) 1_555 1_555 1_555 yes
F(7) B(2) F(8) 103.2(8) 1_555 1_555 1_555 yes
C(86) O(6) C(87) 114.3(8) 1_555 1_555 1_555 yes
O(6) C(86) C(85) 112(1) 1_555 1_555 1_555 yes
O(6) C(87) C(88) 108.6(9) 1_555 1_555 1_555 yes
N(11) C(89) C(90) 178(1) 1_555 1_555 1_555 yes
N(12) C(91) C(92) 179(1) 1_555 1_555 1_555 yes

loop_
_geom_bond_atom_site_label_1
_geom_bond_atom_site_label_2
_geom_bond_distance
_geom_bond_site_symmetry_1
_geom_bond_site_symmetry_2
_geom_bond_publ_flag
Fe(1) O(1) 1.944(4) 1_555 1_555 yes
Fe(1) O(3) 2.018(5) 1_555 1_555 yes
Fe(1) O(4) 1.998(5) 1_555 1_555 yes
Fe(1) N(1) 2.252(4) 1_555 1_555 yes
Fe(1) N(2) 2.110(5) 1_555 1_555 yes
Fe(1) N(3) 2.237(5) 1_555 1_555 yes
Fe(2) O(2) 1.864(4) 1_555 1_555 yes
Fe(2) O(3) 2.001(4) 1_555 1_555 yes
Fe(2) O(5) 2.102(5) 1_555 1_555 yes
Fe(2) N(4) 2.325(4) 1_555 1_555 yes
Fe(2) N(5) 2.097(5) 1_555 1_555 yes
Fe(2) N(6) 2.178(5) 1_555 1_555 yes
O(1) O(2) 1.426(6) 1_555 1_555 yes
O(3) C(1) 1.378(7) 1_555 1_555 yes
O(4) C(78) 1.281(7) 1_555 1_555 yes
O(5) C(78) 1.262(9) 1_555 1_555 yes
N(1) C(7) 1.51(1) 1_555 1_555 yes
N(1) C(10) 1.484(7) 1_555 1_555 yes
N(1) C(27) 1.485(8) 1_555 1_555 yes
N(2) C(11) 1.337(8) 1_555 1_555 yes
N(2) C(12) 1.41(1) 1_555 1_555 yes
N(3) C(28) 1.339(7) 1_555 1_555 yes
N(3) C(29) 1.404(8) 1_555 1_555 yes
N(4) C(9) 1.489(8) 1_555 1_555 yes
N(4) C(44) 1.483(7) 1_555 1_555 yes
N(4) C(61) 1.50(1) 1_555 1_555 yes
N(5) C(45) 1.346(7) 1_555 1_555 yes
N(5) C(46) 1.390(7) 1_555 1_555 yes
N(6) C(62) 1.333(7) 1_555 1_555 yes
N(6) C(63) 1.407(8) 1_555 1_555 yes
N(7) C(11) 1.356(8) 1_555 1_555 yes
N(7) C(13) 1.41(1) 1_555 1_555 yes
N(7) C(14) 1.476(8) 1_555 1_555 yes
N(8) C(28) 1.335(7) 1_555 1_555 yes
N(8) C(30) 1.397(8) 1_555 1_555 yes
N(8) C(31) 1.463(7) 1_555 1_555 yes
N(9) C(45) 1.342(7) 1_555 1_555 yes
N(9) C(47) 1.413(7) 1_555 1_555 yes
N(9) C(48) 1.469(7) 1_555 1_555 yes
N(10) C(62) 1.360(9) 1_555 1_555 yes
N(10) C(64) 1.411(7) 1_555 1_555 yes
N(10) C(65) 1.478(7) 1_555 1_555 yes
C(1) C(2) 1.394(9) 1_555 1_555 yes
C(1) C(6) 1.394(8) 1_555 1_555 yes
C(2) C(3) 1.419(8) 1_555 1_555 yes
C(2) C(7) 1.506(8) 1_555 1_555 yes
C(3) C(4) 1.394(8) 1_555 1_555 yes
C(4) C(5) 1.392(9) 1_555 1_555 yes
C(4) C(8) 1.536(9) 1_555 1_555 yes
C(5) C(6) 1.410(9) 1_555 1_555 yes
C(6) C(9) 1.498(9) 1_555 1_555 yes
C(10) C(11) 1.50(1) 1_555 1_555 yes
C(12) C(13) 1.380(8) 1_555 1_555 yes
C(12) C(15) 1.48(1) 1_555 1_555 yes
C(13) C(21) 1.47(1) 1_555 1_555 yes
C(15) C(16) 1.404(8) 1_555 1_555 yes
C(15) C(20) 1.388(9) 1_555 1_555 yes
C(16) C(17) 1.41(1) 1_555 1_555 yes
C(17) C(18) 1.42(1) 1_555 1_555 yes
C(18) C(19) 1.40(1) 1_555 1_555 yes
C(19) C(20) 1.41(1) 1_555 1_555 yes
C(21) C(22) 1.403(8) 1_555 1_555 yes
C(21) C(26) 1.39(1) 1_555 1_555 yes
C(22) C(23) 1.40(1) 1_555 1_555 yes
C(23) C(24) 1.39(1) 1_555 1_555 yes
C(24) C(25) 1.39(1) 1_555 1_555 yes
C(25) C(26) 1.40(1) 1_555 1_555 yes
C(27) C(28) 1.494(9) 1_555 1_555 yes
C(29) C(30) 1.376(8) 1_555 1_555 yes
C(29) C(32) 1.472(9) 1_555 1_555 yes
C(30) C(38) 1.480(9) 1_555 1_555 yes
C(32) C(33) 1.416(9) 1_555 1_555 yes
C(32) C(37) 1.407(9) 1_555 1_555 yes
C(33) C(34) 1.396(9) 1_555 1_555 yes
C(34) C(35) 1.37(1) 1_555 1_555 yes
C(35) C(36) 1.40(1) 1_555 1_555 yes
C(36) C(37) 1.386(9) 1_555 1_555 yes
C(38) C(39) 1.39(1) 1_555 1_555 yes
C(38) C(43) 1.40(1) 1_555 1_555 yes
C(39) C(40) 1.37(2) 1_555 1_555 yes
C(40) C(41) 1.40(3) 1_555 1_555 yes
C(41) C(42) 1.34(3) 1_555 1_555 yes
C(42) C(43) 1.40(1) 1_555 1_555 yes
C(44) C(45) 1.501(8) 1_555 1_555 yes
C(46) C(47) 1.379(8) 1_555 1_555 yes
C(46) C(49) 1.484(8) 1_555 1_555 yes
C(47) C(55) 1.454(8) 1_555 1_555 yes
C(49) C(50) 1.399(9) 1_555 1_555 yes
C(49) C(54) 1.39(1) 1_555 1_555 yes
C(50) C(51) 1.389(8) 1_555 1_555 yes
C(51) C(52) 1.39(1) 1_555 1_555 yes
C(52) C(53) 1.39(1) 1_555 1_555 yes
C(53) C(54) 1.400(9) 1_555 1_555 yes
C(55) C(56) 1.405(9) 1_555 1_555 yes
C(55) C(60) 1.41(1) 1_555 1_555 yes
C(56) C(57) 1.392(8) 1_555 1_555 yes
C(57) C(58) 1.38(1) 1_555 1_555 yes
C(58) C(59) 1.39(1) 1_555 1_555 yes
C(59) C(60) 1.383(8) 1_555 1_555 yes
C(61) C(62) 1.488(9) 1_555 1_555 yes
C(63) C(64) 1.370(9) 1_555 1_555 yes
C(63) C(66) 1.485(8) 1_555 1_555 yes
C(64) C(72) 1.49(1) 1_555 1_555 yes
C(66) C(67) 1.409(8) 1_555 1_555 yes
C(66) C(71) 1.396(8) 1_555 1_555 yes
C(67) C(68) 1.399(8) 1_555 1_555 yes
C(68) C(69) 1.380(9) 1_555 1_555 yes
C(69) C(70) 1.388(8) 1_555 1_555 yes
C(70) C(71) 1.401(8) 1_555 1_555 yes
C(72) C(73) 1.40(1) 1_555 1_555 yes
C(72) C(77) 1.396(9) 1_555 1_555 yes
C(73) C(74) 1.40(1) 1_555 1_555 yes
C(74) C(75) 1.39(1) 1_555 1_555 yes
C(75) C(76) 1.42(1) 1_555 1_555 yes
C(76) C(77) 1.42(1) 1_555 1_555 yes
C(78) C(79) 1.50(1) 1_555 1_555 yes
C(79) C(80) 1.40(1) 1_555 1_555 yes
C(79) C(84) 1.388(9) 1_555 1_555 yes
C(80) C(81) 1.37(1) 1_555 1_555 yes
C(81) C(82) 1.37(1) 1_555 1_555 yes
C(82) C(83) 1.40(1) 1_555 1_555 yes
C(83) C(84) 1.41(1) 1_555 1_555 yes
F(1) B(1) 1.393(8) 1_555 1_555 yes
F(2) B(1) 1.411(7) 1_555 1_555 yes
F(3) B(1) 1.39(1) 1_555 1_555 yes
F(4) B(1) 1.378(9) 1_555 1_555 yes
F(5) B(2) 1.38(1) 1_555 1_555 yes
F(6) B(2) 1.30(2) 1_555 1_555 yes
F(7) B(2) 1.47(1) 1_555 1_555 yes
F(8) B(2) 1.41(2) 1_555 1_555 yes
O(6) C(86) 1.47(1) 1_555 1_555 yes
O(6) C(87) 1.47(1) 1_555 1_555 yes
C(85) C(86) 1.46(2) 1_555 1_555 yes
C(87) C(88) 1.46(2) 1_555 1_555 yes
O(7) O(7) 1.53(5) 1_555 2_757 yes
O(7) O(8) 1.61(4) 1_555 1_555 yes
N(11) C(89) 1.14(2) 1_555 1_555 yes
C(89) C(90) 1.44(2) 1_555 1_555 yes
N(12) C(91) 1.17(2) 1_555 1_555 yes
C(91) C(92) 1.45(1) 1_555 1_555 yes

loop_
_geom_contact_atom_site_label_1
_geom_contact_atom_site_label_2
_geom_contact_distance
_geom_contact_site_symmetry_1
_geom_contact_site_symmetry_2
O(1) C(90) 3.48(1) 1_555 1_455
N(7) F(7) 3.129(8) 1_555 2_666
N(4) F(3) 3.568(6) 1_555 2_656
N(6) C(86) 3.55(1) 1_555 2_656
C(7) N(12) 3.45(1) 1_555 1_455
C(9) F(3) 3.564(7) 1_555 2_656
C(11) F(7) 3.362(9) 1_555 2_666
C(14) F(6) 3.123(8) 1_555 1_455
C(14) F(7) 3.18(1) 1_555 2_666
C(14) F(5) 3.277(8) 1_555 1_455
C(14) N(11) 3.49(1) 1_555 1_455
C(14) C(42) 3.56(1) 1_555 1_455
C(18) C(54) 3.53(1) 1_555 1_565
C(20) O(8) 3.51(2) 1_555 1_454
C(23) C(40) 3.47(1) 1_555 1_455
C(23) C(57) 3.521(9) 1_555 2_555
C(23) C(41) 3.55(1) 1_555 1_455
C(24) C(57) 3.430(9) 1_555 2_555
C(24) C(40) 3.43(1) 1_555 1_455
C(24) F(1) 3.473(8) 1_555 2_566
C(24) C(58) 3.490(9) 1_555 2_555
C(24) F(4) 3.586(8) 1_555 2_566
C(25) F(1) 3.385(8) 1_555 2_566
C(27) F(6) 3.068(8) 1_555 2_666
C(27) F(7) 3.233(8) 1_555 2_666
C(27) B(2) 3.49(1) 1_555 2_666
C(27) F(8) 3.54(1) 1_555 2_666
C(31) F(8) 3.30(1) 1_555 2_666
C(31) C(42) 3.49(1) 1_555 2_666
C(34) C(48) 3.549(9) 1_555 2_655
C(41) N(12) 3.47(2) 1_555 2_766
C(42) F(6) 3.38(1) 1_555 1_555
C(44) F(2) 3.408(7) 1_555 2_656
C(44) F(3) 3.448(7) 1_555 2_656
C(48) F(2) 3.193(7) 1_555 2_656
C(52) F(1) 3.561(7) 1_555 2_556
C(61) F(3) 3.193(7) 1_555 2_656
C(61) F(2) 3.379(7) 1_555 2_656
C(61) F(4) 3.509(7) 1_555 2_656
C(61) B(1) 3.559(9) 1_555 2_656
C(62) C(86) 3.59(1) 1_555 2_656
C(65) C(76) 3.514(9) 1_555 2_656
C(68) F(1) 3.373(7) 1_555 2_556
C(68) C(90) 3.59(1) 1_555 1_455
C(69) C(92) 3.54(1) 1_555 2_656
C(69) C(75) 3.56(1) 1_555 2_556
C(69) C(91) 3.57(1) 1_555 2_656
C(69) F(1) 3.597(8) 1_555 2_556
C(70) C(91) 3.56(1) 1_555 2_656
C(70) C(92) 3.57(1) 1_555 2_656
C(73) F(8) 3.32(1) 1_555 2_656
C(74) F(8) 3.31(1) 1_555 2_656
C(74) F(5) 3.44(1) 1_555 2_656
C(76) F(4) 3.391(9) 1_555 1_555
C(77) N(12) 3.36(1) 1_555 1_455
C(82) F(3) 3.564(8) 1_555 1_554
F(2) C(87) 3.37(1) 1_555 1_555
F(2) C(88) 3.56(1) 1_555 1_555
F(3) C(89) 3.34(1) 1_555 2_656
F(3) C(90) 3.40(1) 1_555 2_656
F(5) C(92) 3.12(1) 1_555 1_555
F(5) C(91) 3.50(1) 1_555 1_555
F(7) C(92) 3.34(1) 1_555 1_555
